data_1545482
loop_
_publ_author_name
'Hou, Qian'
'Li, Lu'
'Wang, Hewen'

_publ_section_title
;
 (<i>E</i>)-2-({[3-Benzylsulfanyl-5-(<i>p</i>-tolyl)-4<i>H</i>-1,2,4-triazol-4-yl]imino}methyl)phenol
;
_journal_coeditor_code SU5342
_journal_issue 2
_journal_name_full IUCrData
_journal_page_first x170211
_journal_paper_doi 10.1107/S2414314617002115
_journal_volume 2
_journal_year 2017
_chemical_formula_iupac 'C23 H20 N4 O S'
_chemical_formula_moiety 'C23 H20 N4 O S'
_chemical_formula_sum 'C23 H20 N4 O S'
_chemical_formula_weight 400.49
_chemical_name_systematic
(<i>E</i>)-2-({[3-Benzylsulfanyl-5-(<i>p</i>-tolyl)-4<i>H</i>-1,2,4-triazol-4-yl]imino}methyl)phenol
_space_group_IT_number 14
_symmetry_cell_setting monoclinic
_symmetry_space_group_name_Hall '-P 2ybc'
_symmetry_space_group_name_H-M 'P 1 21/c 1'
_atom_sites_solution_hydrogens geom
_atom_sites_solution_primary direct
_atom_sites_solution_secondary difmap
_cell_angle_alpha 90.00
_cell_angle_beta 110.279(5)
_cell_angle_gamma 90.00
_cell_formula_units_Z 4
_cell_length_a 11.8003(12)
_cell_length_b 17.9297(16)
_cell_length_c 9.8723(8)
_cell_measurement_reflns_used 6546
_cell_measurement_temperature 113(2)
_cell_measurement_theta_max 27.9
_cell_measurement_theta_min 1.8
_cell_volume 1959.3(3)
_computing_cell_refinement
;
CrystalClear (Rigaku/MSC, 2005)
;
_computing_data_collection
;
CrystalClear (Rigaku/MSC, 2005)
;
_computing_data_reduction
;
CrystalClear (Rigaku/MSC, 2005)
;
_computing_molecular_graphics
;
SHELXTL (Sheldrick, 2008) and Mercury (Macrae <i>et al.</i>,
2008)
;
_computing_publication_material
;
CrystalStructure (Rigaku/MSC, 2005)
;
_computing_structure_refinement
;
SHELXL97 (Sheldrick, 2008)
;
_computing_structure_solution
;
SHELXS97 (Sheldrick, 2008)
;
_diffrn_ambient_temperature 113(2)
_diffrn_detector_area_resol_mean 14.22
_diffrn_measured_fraction_theta_full 0.999
_diffrn_measured_fraction_theta_max 0.999
_diffrn_measurement_device_type 'Rigaku Saturn CCD area detector'
_diffrn_measurement_method '\f and \w scans'
_diffrn_radiation_monochromator multilayer
_diffrn_radiation_source 'rotating anode'
_diffrn_radiation_type 'Mo K\a'
_diffrn_radiation_wavelength 0.71073
_diffrn_reflns_av_R_equivalents 0.0436
_diffrn_reflns_av_sigmaI/netI 0.0407
_diffrn_reflns_limit_h_max 15
_diffrn_reflns_limit_h_min -15
_diffrn_reflns_limit_k_max 20
_diffrn_reflns_limit_k_min -23
_diffrn_reflns_limit_l_max 12
_diffrn_reflns_limit_l_min -12
_diffrn_reflns_number 22129
_diffrn_reflns_theta_full 27.88
_diffrn_reflns_theta_max 27.88
_diffrn_reflns_theta_min 1.84
_diffrn_standards_decay_% 0
_diffrn_standards_interval_count 0
_diffrn_standards_interval_time 0
_diffrn_standards_number 0
_exptl_absorpt_coefficient_mu 0.188
_exptl_absorpt_correction_T_max 0.9778
_exptl_absorpt_correction_T_min 0.9634
_exptl_absorpt_correction_type multi-scan
_exptl_absorpt_process_details
;
(CrystalClear; Rigaku/MSC, 2005)
;
_exptl_crystal_colour colourless
_exptl_crystal_density_diffrn 1.358
_exptl_crystal_density_method 'not measured'
_exptl_crystal_description prism
_exptl_crystal_F_000 840
_exptl_crystal_size_max 0.20
_exptl_crystal_size_mid 0.18
_exptl_crystal_size_min 0.12
_refine_diff_density_max 0.347
_refine_diff_density_min -0.209
_refine_ls_extinction_method none
_refine_ls_goodness_of_fit_ref 1.074
_refine_ls_hydrogen_treatment mixed
_refine_ls_matrix_type full
_refine_ls_number_parameters 267
_refine_ls_number_reflns 4677
_refine_ls_number_restraints 0
_refine_ls_restrained_S_all 1.074
_refine_ls_R_factor_all 0.0510
_refine_ls_R_factor_gt 0.0412
_refine_ls_shift/su_max 0.001
_refine_ls_shift/su_mean 0.000
_refine_ls_structure_factor_coef Fsqd
_refine_ls_weighting_details 'w=1/[\s^2^(Fo^2^)+(0.0512P)^2^+0.0691P] where P=(Fo^2^+2Fc^2^)/3'
_refine_ls_weighting_scheme calc
_refine_ls_wR_factor_gt 0.0942
_refine_ls_wR_factor_ref 0.0992
_reflns_number_gt 4023
_reflns_number_total 4677
_reflns_threshold_expression I>2\s(I)
_cod_data_source_file su5342sup1.cif
_cod_data_source_block I
_cod_original_sg_symbol_H-M 'P 21/c'
_cod_database_code 1545482

loop_
_symmetry_equiv_pos_as_xyz
'x, y, z'
'-x, y+1/2, -z+1/2'
'-x, -y, -z'
'x, -y-1/2, z-1/2'

loop_
_atom_site_type_symbol
_atom_site_label
_atom_site_fract_x
_atom_site_fract_y
_atom_site_fract_z
_atom_site_U_iso_or_equiv
_atom_site_adp_type
_atom_site_calc_flag
_atom_site_refinement_flags
_atom_site_occupancy
_atom_site_symmetry_multiplicity
S S1 -0.05368(3) 0.073331(19) 0.84276(4) 0.02198(11) Uani d . 1 1
O O1 0.04559(9) -0.07904(5) 0.64668(11) 0.0235(2) Uani d . 1 1
H H1 0.0323(17) -0.1309(12) 0.657(2) 0.053(6) Uiso d . 1 1
N N1 -0.05660(10) 0.22483(6) 0.83583(13) 0.0211(3) Uani d . 1 1
N N2 0.00556(10) 0.28249(6) 0.79821(13) 0.0201(3) Uani d . 1 1
N N3 0.07357(10) 0.17775(6) 0.74342(12) 0.0170(2) Uani d . 1 1
N N4 0.15716(10) 0.12969(6) 0.71510(12) 0.0182(2) Uani d . 1 1
C C1 -0.32364(13) 0.12819(8) 0.76880(16) 0.0225(3) Uani d . 1 1
H H1A -0.2946 0.1052 0.7005 0.027 Uiso calc R 1 1
C C2 -0.44007(13) 0.15724(8) 0.72435(17) 0.0271(3) Uani d . 1 1
H H2 -0.4902 0.1540 0.6257 0.032 Uiso calc R 1 1
C C3 -0.48351(13) 0.19083(9) 0.82265(18) 0.0297(4) Uani d . 1 1
H H3 -0.5635 0.2100 0.7921 0.036 Uiso calc R 1 1
C C4 -0.40971(14) 0.19621(9) 0.96563(18) 0.0292(4) Uani d . 1 1
H H4 -0.4388 0.2194 1.0337 0.035 Uiso calc R 1 1
C C5 -0.29371(13) 0.16795(8) 1.00994(16) 0.0243(3) Uani d . 1 1
H H5 -0.2431 0.1726 1.1082 0.029 Uiso calc R 1 1
C C6 -0.25002(12) 0.13271(7) 0.91230(15) 0.0182(3) Uani d . 1 1
C C7 -0.12538(12) 0.09818(8) 0.97144(15) 0.0221(3) Uani d . 1 1
H H7A -0.1309 0.0526 1.0254 0.027 Uiso calc R 1 1
H H7B -0.0717 0.1335 1.0418 0.027 Uiso calc R 1 1
C C8 -0.01388(12) 0.16245(7) 0.80360(15) 0.0191(3) Uani d . 1 1
C C9 0.08464(12) 0.25386(7) 0.74565(15) 0.0174(3) Uani d . 1 1
C C10 0.16945(12) 0.29819(7) 0.70022(15) 0.0176(3) Uani d . 1 1
C C11 0.21798(12) 0.27415(8) 0.59754(15) 0.0192(3) Uani d . 1 1
H H11 0.2010 0.2252 0.5589 0.023 Uiso calc R 1 1
C C12 0.29062(12) 0.32083(8) 0.55128(16) 0.0215(3) Uani d . 1 1
H H12 0.3224 0.3033 0.4809 0.026 Uiso calc R 1 1
C C13 0.31820(12) 0.39299(8) 0.60553(16) 0.0215(3) Uani d . 1 1
C C14 0.27198(13) 0.41596(8) 0.71107(17) 0.0239(3) Uani d . 1 1
H H14 0.2913 0.4643 0.7518 0.029 Uiso calc R 1 1
C C15 0.19875(13) 0.37003(8) 0.75794(16) 0.0225(3) Uani d . 1 1
H H15 0.1682 0.3873 0.8296 0.027 Uiso calc R 1 1
C C16 0.39281(14) 0.44438(8) 0.54910(18) 0.0281(3) Uani d . 1 1
H H16A 0.4761 0.4259 0.5793 0.042 Uiso calc R 1 1
H H16B 0.3922 0.4946 0.5879 0.042 Uiso calc R 1 1
H H16C 0.3586 0.4460 0.4434 0.042 Uiso calc R 1 1
C C17 0.11524(12) 0.06527(7) 0.66711(15) 0.0184(3) Uani d . 1 1
H H17 0.0323 0.0547 0.6487 0.022 Uiso calc R 1 1
C C18 0.19257(12) 0.00785(7) 0.64025(14) 0.0177(3) Uani d . 1 1
C C19 0.30414(12) 0.02410(8) 0.62744(16) 0.0227(3) Uani d . 1 1
H H19 0.3310 0.0743 0.6337 0.027 Uiso calc R 1 1
C C20 0.37576(13) -0.03235(8) 0.60577(16) 0.0259(3) Uani d . 1 1
H H20 0.4515 -0.0211 0.5968 0.031 Uiso calc R 1 1
C C21 0.33616(14) -0.10567(8) 0.59720(16) 0.0257(3) Uani d . 1 1
H H21 0.3859 -0.1444 0.5834 0.031 Uiso calc R 1 1
C C22 0.22584(13) -0.12335(8) 0.60829(15) 0.0217(3) Uani d . 1 1
H H22 0.1994 -0.1737 0.6006 0.026 Uiso calc R 1 1
C C23 0.15335(12) -0.06653(7) 0.63100(15) 0.0185(3) Uani d . 1 1

loop_
_atom_site_aniso_label
_atom_site_aniso_U_11
_atom_site_aniso_U_22
_atom_site_aniso_U_33
_atom_site_aniso_U_12
_atom_site_aniso_U_13
_atom_site_aniso_U_23
S1 0.02314(19) 0.01440(19) 0.0331(2) 0.00067(14) 0.01575(16) 0.00221(14)
O1 0.0241(5) 0.0149(5) 0.0357(6) -0.0020(4) 0.0160(5) 0.0011(4)
N1 0.0196(6) 0.0157(6) 0.0301(7) 0.0003(5) 0.0114(5) 0.0013(5)
N2 0.0202(6) 0.0147(6) 0.0270(6) 0.0003(5) 0.0102(5) 0.0012(5)
N3 0.0164(5) 0.0128(6) 0.0230(6) 0.0013(4) 0.0086(5) -0.0001(5)
N4 0.0183(6) 0.0149(6) 0.0231(6) 0.0046(5) 0.0095(5) 0.0007(5)
C1 0.0259(7) 0.0204(7) 0.0241(8) -0.0021(6) 0.0122(6) 0.0011(6)
C2 0.0216(7) 0.0301(8) 0.0269(8) -0.0035(6) 0.0049(6) 0.0070(6)
C3 0.0193(7) 0.0289(8) 0.0425(10) 0.0037(6) 0.0126(7) 0.0086(7)
C4 0.0285(8) 0.0276(8) 0.0382(9) 0.0022(7) 0.0200(7) -0.0013(7)
C5 0.0254(7) 0.0248(8) 0.0244(8) -0.0014(6) 0.0108(6) -0.0005(6)
C6 0.0188(7) 0.0133(7) 0.0244(7) -0.0037(5) 0.0099(6) 0.0025(5)
C7 0.0221(7) 0.0228(7) 0.0232(7) 0.0022(6) 0.0100(6) 0.0038(6)
C8 0.0156(6) 0.0174(7) 0.0245(7) 0.0011(5) 0.0072(6) 0.0011(6)
C9 0.0161(6) 0.0141(7) 0.0211(7) 0.0019(5) 0.0054(6) 0.0003(5)
C10 0.0162(6) 0.0154(7) 0.0204(7) 0.0012(5) 0.0055(6) 0.0028(5)
C11 0.0202(7) 0.0161(7) 0.0201(7) 0.0012(6) 0.0054(6) -0.0001(5)
C12 0.0210(7) 0.0228(8) 0.0221(7) 0.0025(6) 0.0091(6) 0.0019(6)
C13 0.0176(7) 0.0207(7) 0.0249(8) 0.0001(6) 0.0060(6) 0.0038(6)
C14 0.0243(8) 0.0156(7) 0.0343(9) -0.0026(6) 0.0134(7) -0.0019(6)
C15 0.0243(7) 0.0183(7) 0.0284(8) -0.0001(6) 0.0136(6) -0.0027(6)
C16 0.0291(8) 0.0265(8) 0.0328(9) -0.0047(7) 0.0157(7) 0.0007(7)
C17 0.0180(7) 0.0189(7) 0.0185(7) 0.0003(5) 0.0068(6) 0.0022(5)
C18 0.0199(7) 0.0157(7) 0.0181(7) 0.0010(5) 0.0073(6) 0.0006(5)
C19 0.0232(7) 0.0214(7) 0.0251(8) -0.0012(6) 0.0104(6) -0.0003(6)
C20 0.0228(7) 0.0294(8) 0.0302(8) 0.0023(6) 0.0153(7) 0.0004(7)
C21 0.0302(8) 0.0246(8) 0.0262(8) 0.0092(6) 0.0148(7) 0.0000(6)
C22 0.0299(8) 0.0161(7) 0.0208(7) 0.0009(6) 0.0110(6) -0.0003(6)
C23 0.0210(7) 0.0190(7) 0.0166(7) 0.0000(6) 0.0078(6) 0.0009(5)

loop_
_atom_type_symbol
_atom_type_description
_atom_type_scat_dispersion_real
_atom_type_scat_dispersion_imag
_atom_type_scat_source
C C 0.0033 0.0016
; International Tables
Vol. C, Tables 4.2.6.8 and 6.1.1.4
;
H H 0.0000 0.0000
; International Tables
Vol. C, Tables 4.2.6.8 and 6.1.1.4
;
N N 0.0061 0.0033
; International Tables
Vol. C, Tables 4.2.6.8 and 6.1.1.4
;
O O 0.0106 0.0060
; International Tables
Vol. C, Tables 4.2.6.8 and 6.1.1.4
;
S S 0.1246 0.1234
; International Tables
Vol. C, Tables 4.2.6.8 and 6.1.1.4
;

loop_
_geom_angle_atom_site_label_1
_geom_angle_atom_site_label_2
_geom_angle_atom_site_label_3
_geom_angle
C8 S1 C7 99.05(7)
C23 O1 H1 111.8(12)
C8 N1 N2 106.67(11)
C9 N2 N1 109.05(11)
C9 N3 C8 105.75(11)
C9 N3 N4 122.88(11)
C8 N3 N4 129.87(11)
C17 N4 N3 114.69(11)
C6 C1 C2 120.14(14)
C6 C1 H1A 119.9
C2 C1 H1A 119.9
C3 C2 C1 120.51(14)
C3 C2 H2 119.7
C1 C2 H2 119.7
C4 C3 C2 119.46(14)
C4 C3 H3 120.3
C2 C3 H3 120.3
C5 C4 C3 120.18(15)
C5 C4 H4 119.9
C3 C4 H4 119.9
C4 C5 C6 120.76(14)
C4 C5 H5 119.6
C6 C5 H5 119.6
C1 C6 C5 118.92(13)
C1 C6 C7 123.51(13)
C5 C6 C7 117.51(13)
C6 C7 S1 117.27(10)
C6 C7 H7A 108.0
S1 C7 H7A 108.0
C6 C7 H7B 108.0
S1 C7 H7B 108.0
H7A C7 H7B 107.2
N1 C8 N3 109.97(12)
N1 C8 S1 124.86(11)
N3 C8 S1 125.02(10)
N2 C9 N3 108.51(12)
N2 C9 C10 124.13(11)
N3 C9 C10 127.36(12)
C11 C10 C15 118.29(13)
C11 C10 C9 123.45(12)
C15 C10 C9 118.19(12)
C12 C11 C10 120.69(13)
C12 C11 H11 119.7
C10 C11 H11 119.7
C11 C12 C13 121.53(13)
C11 C12 H12 119.2
C13 C12 H12 119.2
C12 C13 C14 117.45(13)
C12 C13 C16 120.88(13)
C14 C13 C16 121.66(13)
C15 C14 C13 121.66(13)
C15 C14 H14 119.2
C13 C14 H14 119.2
C14 C15 C10 120.34(13)
C14 C15 H15 119.8
C10 C15 H15 119.8
C13 C16 H16A 109.5
C13 C16 H16B 109.5
H16A C16 H16B 109.5
C13 C16 H16C 109.5
H16A C16 H16C 109.5
H16B C16 H16C 109.5
N4 C17 C18 121.17(12)
N4 C17 H17 119.4
C18 C17 H17 119.4
C19 C18 C23 119.48(13)
C19 C18 C17 122.53(12)
C23 C18 C17 117.97(12)
C20 C19 C18 120.51(13)
C20 C19 H19 119.7
C18 C19 H19 119.7
C19 C20 C21 119.47(13)
C19 C20 H20 120.3
C21 C20 H20 120.3
C22 C21 C20 121.30(13)
C22 C21 H21 119.3
C20 C21 H21 119.3
C21 C22 C23 119.45(13)
C21 C22 H22 120.3
C23 C22 H22 120.3
O1 C23 C22 123.35(12)
O1 C23 C18 116.87(12)
C22 C23 C18 119.77(13)

loop_
_geom_bond_atom_site_label_1
_geom_bond_atom_site_label_2
_geom_bond_distance
S1 C8 1.7462(14)
S1 C7 1.8091(14)
O1 C23 1.3519(16)
O1 H1 0.95(2)
N1 C8 1.3106(17)
N1 N2 1.3904(16)
N2 C9 1.3187(17)
N3 C9 1.3704(17)
N3 C8 1.3849(17)
N3 N4 1.4088(15)
N4 C17 1.2810(17)
C1 C6 1.3838(19)
C1 C2 1.391(2)
C1 H1A 0.9500
C2 C3 1.383(2)
C2 H2 0.9500
C3 C4 1.381(2)
C3 H3 0.9500
C4 C5 1.381(2)
C4 H4 0.9500
C5 C6 1.3923(19)
C5 H5 0.9500
C6 C7 1.5141(19)
C7 H7A 0.9900
C7 H7B 0.9900
C9 C10 1.4648(18)
C10 C11 1.3941(19)
C10 C15 1.4025(19)
C11 C12 1.3839(19)
C11 H11 0.9500
C12 C13 1.395(2)
C12 H12 0.9500
C13 C14 1.395(2)
C13 C16 1.508(2)
C14 C15 1.3842(19)
C14 H14 0.9500
C15 H15 0.9500
C16 H16A 0.9800
C16 H16B 0.9800
C16 H16C 0.9800
C17 C18 1.4597(19)
C17 H17 0.9500
C18 C19 1.3963(18)
C18 C23 1.4042(19)
C19 C20 1.382(2)
C19 H19 0.9500
C20 C21 1.388(2)
C20 H20 0.9500
C21 C22 1.381(2)
C21 H21 0.9500
C22 C23 1.3974(19)
C22 H22 0.9500

loop_
_geom_hbond_atom_site_label_D
_geom_hbond_atom_site_label_H
_geom_hbond_atom_site_label_A
_geom_hbond_site_symmetry_A
_geom_hbond_distance_DH
_geom_hbond_distance_HA
_geom_hbond_distance_DA
_geom_hbond_angle_DHA
_geom_hbond_publ_flag
O1 H1 N2 2_546 0.95(2) 1.72(2) 2.6555(15) 167.6(19) yes

loop_
_geom_torsion_atom_site_label_1
_geom_torsion_atom_site_label_2
_geom_torsion_atom_site_label_3
_geom_torsion_atom_site_label_4
_geom_torsion
C8 N1 N2 C9 -0.55(15)
C9 N3 N4 C17 -156.47(13)
C8 N3 N4 C17 39.60(19)
C6 C1 C2 C3 0.0(2)
C1 C2 C3 C4 0.8(2)
C2 C3 C4 C5 -0.3(2)
C3 C4 C5 C6 -1.0(2)
C2 C1 C6 C5 -1.2(2)
C2 C1 C6 C7 175.89(13)
C4 C5 C6 C1 1.8(2)
C4 C5 C6 C7 -175.54(13)
C1 C6 C7 S1 17.78(18)
C5 C6 C7 S1 -165.06(11)
C8 S1 C7 C6 74.69(11)
N2 N1 C8 N3 -0.98(15)
N2 N1 C8 S1 174.78(10)
C9 N3 C8 N1 2.08(16)
N4 N3 C8 N1 168.11(12)
C9 N3 C8 S1 -173.67(10)
N4 N3 C8 S1 -7.6(2)
C7 S1 C8 N1 -14.82(14)
C7 S1 C8 N3 160.31(12)
N1 N2 C9 N3 1.86(15)
N1 N2 C9 C10 -177.46(12)
C8 N3 C9 N2 -2.39(15)
N4 N3 C9 N2 -169.64(11)
C8 N3 C9 C10 176.91(13)
N4 N3 C9 C10 9.7(2)
N2 C9 C10 C11 -154.26(14)
N3 C9 C10 C11 26.5(2)
N2 C9 C10 C15 22.5(2)
N3 C9 C10 C15 -156.66(14)
C15 C10 C11 C12 -1.6(2)
C9 C10 C11 C12 175.15(12)
C10 C11 C12 C13 0.2(2)
C11 C12 C13 C14 1.4(2)
C11 C12 C13 C16 -177.20(13)
C12 C13 C14 C15 -1.7(2)
C16 C13 C14 C15 176.88(13)
C13 C14 C15 C10 0.4(2)
C11 C10 C15 C14 1.3(2)
C9 C10 C15 C14 -175.62(13)
N3 N4 C17 C18 -176.57(12)
N4 C17 C18 C19 -17.4(2)
N4 C17 C18 C23 160.89(13)
C23 C18 C19 C20 0.0(2)
C17 C18 C19 C20 178.29(13)
C18 C19 C20 C21 -0.2(2)
C19 C20 C21 C22 0.7(2)
C20 C21 C22 C23 -1.1(2)
C21 C22 C23 O1 -178.32(13)
C21 C22 C23 C18 0.9(2)
C19 C18 C23 O1 178.88(12)
C17 C18 C23 O1 0.53(19)
C19 C18 C23 C22 -0.4(2)
C17 C18 C23 C22 -178.72(12)

_cod_database_fobs_code 1545482
